data_4135294
loop_
_publ_author_name
'Lee, Ji Yoon'
'Root, Harrison D.'
'Ali, Rashid'
'An, Won'
'Lynch, Vincent M.'
'B\"ahring, Steffen'
'Kim, In Su'
'Sessler, Jonathan L.'
'Park, Jung Su'

_publ_section_title
;
 Ratiometric Turn-On Fluorophore Displacement Ensembles for Nitroaromatic
 Explosives Detection
;
_journal_name_full 'Journal of the American Chemical Society'
_journal_paper_doi 10.1021/jacs.0c08106
_journal_year 2020
_chemical_formula_moiety 'C60 H44 N4 S16, C28 H31 N2 O3, C H Cl3, Cl'
_chemical_formula_sum 'C89 H76 Cl4 N6 O3 S16'
_chemical_formula_weight 1932.31
_space_group_crystal_system triclinic
_space_group_IT_number 2
_space_group_name_Hall '-P 1'
_space_group_name_H-M_alt 'P -1'
_atom_sites_solution_hydrogens geom
_atom_sites_solution_primary dual
_audit_creation_date 2020-06-12
_audit_creation_method
;
Olex2 1.3
(compiled 2019.09.11 svn.r3662 for OlexSys, GUI svn.r5938)
;
_cell_angle_alpha 69.421(7)
_cell_angle_beta 75.275(6)
_cell_angle_gamma 72.132(6)
_cell_formula_units_Z 2
_cell_length_a 13.2198(9)
_cell_length_b 19.9501(14)
_cell_length_c 21.0748(14)
_cell_measurement_reflns_used 7436
_cell_measurement_temperature 223
_cell_measurement_theta_max 55.6
_cell_measurement_theta_min 2.27
_cell_volume 4885.3(6)
_computing_cell_refinement 'Bruker SAINT'
_computing_data_collection 'Bruker APEX3'
_computing_data_reduction 'Bruker SAINT'
_computing_molecular_graphics 'Olex2 1.3 (Dolomanov et al., 2009)'
_computing_publication_material 'Olex2 1.3 (Dolomanov et al., 2009)'
_computing_structure_refinement 'ShelXL 2018/3 (Sheldrick, 2015)'
_computing_structure_solution 'ShelXT n/a (Sheldrick, 2015)'
_diffrn_ambient_temperature 223
_diffrn_measured_fraction_theta_full 0.991
_diffrn_measured_fraction_theta_max 0.991
_diffrn_measurement_device_type 'Bruker PhotonIII M14'
_diffrn_measurement_method '\f and \w scans'
_diffrn_radiation_type CuK\a
_diffrn_radiation_wavelength 1.54184
_diffrn_reflns_av_R_equivalents 0.2323
_diffrn_reflns_av_unetI/netI 0.1394
_diffrn_reflns_Laue_measured_fraction_full 0.991
_diffrn_reflns_Laue_measured_fraction_max 0.991
_diffrn_reflns_limit_h_max 14
_diffrn_reflns_limit_h_min -14
_diffrn_reflns_limit_k_max 21
_diffrn_reflns_limit_k_min -21
_diffrn_reflns_limit_l_max 22
_diffrn_reflns_limit_l_min -22
_diffrn_reflns_number 111323
_diffrn_reflns_point_group_measured_fraction_full 0.991
_diffrn_reflns_point_group_measured_fraction_max 0.991
_diffrn_reflns_theta_full 56.354
_diffrn_reflns_theta_max 56.354
_diffrn_reflns_theta_min 2.270
_exptl_absorpt_coefficient_mu 4.687
_exptl_absorpt_correction_T_max 1.00
_exptl_absorpt_correction_T_min 0.780
_exptl_absorpt_correction_type multi-scan
_exptl_absorpt_process_details 'SADABS.  G. M. Sheldrick, BrukerAXS, Inc.'
_exptl_crystal_colour 'clear pink'
_exptl_crystal_colour_lustre clear
_exptl_crystal_colour_primary pink
_exptl_crystal_density_diffrn 1.314
_exptl_crystal_description needle
_exptl_crystal_F_000 2000
_exptl_crystal_size_max 0.131
_exptl_crystal_size_mid 0.019
_exptl_crystal_size_min 0.013
_refine_diff_density_max 0.631
_refine_diff_density_min -0.438
_refine_diff_density_rms 0.073
_refine_ls_extinction_coef 0.00072(9)
_refine_ls_extinction_expression Fc^*^=kFc[1+0.001xFc^2^\l^3^/sin(2\q)]^-1/4^
_refine_ls_extinction_method 'SHELXL-2018/3 (Sheldrick 2018)'
_refine_ls_goodness_of_fit_ref 0.977
_refine_ls_hydrogen_treatment constr
_refine_ls_matrix_type full
_refine_ls_number_parameters 1077
_refine_ls_number_reflns 12771
_refine_ls_number_restraints 708
_refine_ls_restrained_S_all 0.974
_refine_ls_R_factor_all 0.1880
_refine_ls_R_factor_gt 0.0726
_refine_ls_shift/su_max 0.003
_refine_ls_shift/su_mean 0.000
_refine_ls_structure_factor_coef Fsqd
_refine_ls_weighting_details 'w=1/[\s^2^(Fo^2^)+(0.1191P)^2^] where P=(Fo^2^+2Fc^2^)/3'
_refine_ls_weighting_scheme calc
_refine_ls_wR_factor_gt 0.1776
_refine_ls_wR_factor_ref 0.2447
_reflns_Friedel_coverage 0.000
_reflns_number_gt 5165
_reflns_number_total 12771
_reflns_threshold_expression 'I > 2\s(I)'
_cod_data_source_file ja0c08106_si_004.cif
_cod_data_source_block jungsu3
_cod_database_code 4135294
_shelx_shelxl_version_number 2018/3
_shelx_space_group_comment
;
The symmetry employed for this shelxl refinement is uniquely defined
by the following loop, which should always be used as a source of
symmetry information in preference to the above space-group names.
They are only intended as comments.
;
_shelx_estimated_absorpt_t_max 0.942
_shelx_estimated_absorpt_t_min 0.579
_olex2_refinement_description
;
1. Fixed Uiso
 At 1.2 times of:
  All C(H) groups, All C(H,H) groups, All N(H) groups
 At 1.5 times of:
  All C(H,H,H) groups
2. Uiso/Uaniso restraints and constraints
All non-hydrogen atoms restrained to be isotropic: with sigma of 0.01 and sigma
for terminal atoms of 0.02
3.a Ternary CH refined with riding coordinates:
 C89(H89)
3.b Secondary CH2 refined with riding coordinates:
 C74(H74A,H74B), C78(H78A,H78B), C87(H87A,H87B)
3.c Aromatic/amide H refined with riding coordinates:
 N1(H1), N2(H2), N3(H3), N4(H4), C24(H24), C25(H25), C26(H26), C27(H27),
 C34(H34), C35(H35), C36(H36), C37(H37), C44(H44), C45(H45), C46(H46), C47(H47),
  C54(H54), C55(H55), C56(H56), C57(H57), N5(H5), N6(H6), C62(H62), C65(H65),
 C69(H69), C72(H72), C82(H82), C83(H83), C84(H84), C85(H85)
3.d Idealised Me refined as rotating group:
 C29(H29A,H29B,H29C), C30(H30A,H30B,H30C), C39(H39A,H39B,H39C), C40(H40A,H40B,
 H40C), C49(H49A,H49B,H49C), C50(H50A,H50B,H50C), C59(H59A,H59B,H59C), C60(H60A,
 H60B,H60C), C75(H75A,H75B,H75C), C76(H76A,H76B,H76C), C77(H77A,H77B,H77C),
 C79(H79A,H79B,H79C), C88(H88A,H88B,H88C)
;
_smtbx_masks_void_probe_radius 1.2
_smtbx_masks_void_truncation_radius 1.2
_olex2_submission_special_instructions 'No special instructions were received'

loop_
_space_group_symop_operation_xyz
'x, y, z'
'-x, -y, -z'

loop_
_atom_site_label
_atom_site_type_symbol
_atom_site_fract_x
_atom_site_fract_y
_atom_site_fract_z
_atom_site_U_iso_or_equiv
_atom_site_adp_type
_atom_site_occupancy
_atom_site_site_symmetry_order
_atom_site_calc_flag
_atom_site_refinement_flags_posn
_atom_site_refinement_flags_adp
_atom_site_refinement_flags_occupancy
_atom_site_disorder_assembly
_atom_site_disorder_group
S1 S 0.1520(2) 0.64269(13) 0.04034(13) 0.0717(7) Uani 1 1 d . U . . .
S2 S 0.2878(2) 0.72833(13) -0.07609(12) 0.0706(7) Uani 1 1 d . U . . .
S3 S 0.2970(2) 0.49283(13) 0.00269(13) 0.0801(8) Uani 1 1 d . U . . .
S4 S 0.4280(2) 0.58211(13) -0.11228(13) 0.0769(8) Uani 1 1 d . U . . .
S5 S 0.5674(2) 0.81988(13) -0.09725(12) 0.0713(7) Uani 1 1 d . U . . .
S6 S 0.6929(2) 0.81427(14) 0.00416(14) 0.0802(8) Uani 1 1 d . U . . .
S7 S 0.7602(2) 0.69207(15) -0.14425(14) 0.0873(9) Uani 1 1 d . U . . .
S8 S 0.8777(2) 0.68206(15) -0.03754(14) 0.0872(9) Uani 1 1 d . U . . .
S9 S 0.6734(2) 0.76788(17) 0.25853(14) 0.0930(9) Uani 1 1 d . U . . .
S10 S 0.5274(2) 0.68972(16) 0.37607(14) 0.0939(9) Uani 1 1 d . U . . .
S11 S 0.8553(2) 0.70880(18) 0.35612(14) 0.0996(10) Uani 1 1 d . U . . .
S12 S 0.7059(2) 0.63818(17) 0.47292(14) 0.0969(10) Uani 1 1 d . U . . .
S13 S 0.3129(2) 0.56891(13) 0.34818(13) 0.0773(8) Uani 1 1 d . U . . .
S14 S 0.1837(2) 0.55572(13) 0.25799(13) 0.0746(8) Uani 1 1 d . U . . .
S15 S 0.4597(2) 0.40604(15) 0.35556(14) 0.0879(9) Uani 1 1 d . U . . .
S16 S 0.3325(2) 0.38960(14) 0.26736(15) 0.0845(8) Uani 1 1 d . U . . .
N1 N 0.1685(5) 0.8224(4) 0.0712(4) 0.0585(19) Uani 1 1 d . U . . .
H1 H 0.156803 0.855040 0.092555 0.070 Uiso 1 1 calc R U . . .
N2 N 0.3822(6) 0.8938(4) 0.0548(4) 0.066(2) Uani 1 1 d . U . . .
H2 H 0.323228 0.912800 0.078627 0.079 Uiso 1 1 calc R U . . .
N3 N 0.3724(6) 0.8288(4) 0.2271(4) 0.067(2) Uani 1 1 d . U . . .
H3 H 0.317902 0.852282 0.205403 0.080 Uiso 1 1 calc R U . . .
N4 N 0.1497(6) 0.7620(4) 0.2489(4) 0.0597(19) Uani 1 1 d . U . . .
H4 H 0.125000 0.809606 0.236808 0.072 Uiso 1 1 calc R U . . .
C1 C 0.1275(7) 0.7602(5) 0.0974(5) 0.057(2) Uani 1 1 d . U . . .
C2 C 0.1645(7) 0.7247(4) 0.0482(4) 0.057(2) Uani 1 1 d . U . . .
C3 C 0.2292(7) 0.7648(5) -0.0070(4) 0.055(2) Uani 1 1 d . U . . .
C4 C 0.2301(7) 0.8262(5) 0.0072(4) 0.055(2) Uani 1 1 d . U . . .
C5 C 0.2849(7) 0.8888(5) -0.0327(5) 0.064(3) Uani 1 1 d . U . . .
C6 C 0.3863(8) 0.8780(5) -0.0048(5) 0.063(3) Uani 1 1 d . U . . .
C7 C 0.4943(8) 0.8486(4) -0.0257(4) 0.059(2) Uani 1 1 d . U . . .
C8 C 0.5536(7) 0.8469(4) 0.0222(5) 0.060(2) Uani 1 1 d . U . . .
C9 C 0.4844(8) 0.8756(5) 0.0719(5) 0.064(3) Uani 1 1 d . U . . .
C10 C 0.5025(8) 0.8936(5) 0.1315(5) 0.068(3) Uani 1 1 d . U . . .
C11 C 0.4778(8) 0.8375(5) 0.1996(5) 0.063(2) Uani 1 1 d . U . . .
C12 C 0.5387(8) 0.7909(5) 0.2486(5) 0.072(3) Uani 1 1 d . U . . .
C13 C 0.4678(8) 0.7534(5) 0.3065(5) 0.070(3) Uani 1 1 d . U . . .
C14 C 0.3641(8) 0.7790(5) 0.2923(5) 0.061(2) Uani 1 1 d . U . . .
C15 C 0.2596(7) 0.7617(5) 0.3319(5) 0.066(3) Uani 1 1 d . U . . .
C16 C 0.2189(7) 0.7244(5) 0.2959(5) 0.061(2) Uani 1 1 d . U . . .
C17 C 0.2380(7) 0.6513(5) 0.3000(4) 0.060(2) Uani 1 1 d . U . . .
C18 C 0.1770(7) 0.6466(5) 0.2562(5) 0.062(2) Uani 1 1 d . U . . .
C19 C 0.1237(7) 0.7157(5) 0.2228(5) 0.064(3) Uani 1 1 d . U . . .
C20 C 0.0562(7) 0.7434(5) 0.1664(4) 0.059(2) Uani 1 1 d . U . . .
C21 C 0.2609(7) 0.6415(5) -0.0280(4) 0.066(3) Uani 1 1 d . U . . .
C22 C 0.3204(7) 0.5795(5) -0.0441(4) 0.060(2) Uani 1 1 d . U . . .
C23 C 0.4177(7) 0.4449(5) -0.0363(5) 0.065(3) Uani 1 1 d . U . . .
C24 C 0.4486(8) 0.3687(5) -0.0168(5) 0.077(3) Uani 1 1 d . U . . .
H24 H 0.407308 0.340343 0.019920 0.092 Uiso 1 1 calc R U . . .
C25 C 0.5422(8) 0.3354(5) -0.0527(5) 0.086(3) Uani 1 1 d . U . . .
H25 H 0.563163 0.283640 -0.041317 0.103 Uiso 1 1 calc R U . . .
C26 C 0.6063(8) 0.3774(6) -0.1059(5) 0.084(3) Uani 1 1 d . U . . .
H26 H 0.669554 0.353926 -0.129701 0.101 Uiso 1 1 calc R U . . .
C27 C 0.5765(8) 0.4521(5) -0.1227(5) 0.072(3) Uani 1 1 d . U . . .
H27 H 0.620806 0.480540 -0.156724 0.087 Uiso 1 1 calc R U . . .
C28 C 0.4806(8) 0.4862(5) -0.0895(5) 0.066(3) Uani 1 1 d . U . . .
C29 C 0.2057(7) 0.9632(4) -0.0284(4) 0.068(3) Uani 1 1 d . U . . .
H29A H 0.141637 0.969553 -0.046435 0.102 Uiso 1 1 calc R U . . .
H29B H 0.240123 1.003237 -0.055145 0.102 Uiso 1 1 calc R U . . .
H29C H 0.185655 0.963264 0.019184 0.102 Uiso 1 1 calc R U . . .
C30 C 0.3157(8) 0.8907(5) -0.1082(4) 0.077(3) Uani 1 1 d . U . . .
H30A H 0.370525 0.846603 -0.112538 0.115 Uiso 1 1 calc R U . . .
H30B H 0.343518 0.933887 -0.134825 0.115 Uiso 1 1 calc R U . . .
H30C H 0.252609 0.893027 -0.125086 0.115 Uiso 1 1 calc R U . . .
C31 C 0.6852(8) 0.7786(5) -0.0594(5) 0.075(3) Uani 1 1 d . U . . .
C32 C 0.7644(8) 0.7247(5) -0.0788(5) 0.071(3) Uani 1 1 d . U . . .
C33 C 0.8780(8) 0.6183(5) -0.1305(5) 0.074(3) Uani 1 1 d . U . . .
C34 C 0.9123(9) 0.5681(6) -0.1678(5) 0.090(3) Uani 1 1 d . U . . .
H34 H 0.873986 0.570005 -0.200602 0.108 Uiso 1 1 calc R U . . .
C35 C 1.0067(10) 0.5146(6) -0.1536(6) 0.096(3) Uani 1 1 d . U . . .
H35 H 1.033453 0.479272 -0.177629 0.115 Uiso 1 1 calc R U . . .
C36 C 1.0621(9) 0.5122(6) -0.1051(6) 0.094(3) Uani 1 1 d . U . . .
H36 H 1.124891 0.474744 -0.095995 0.113 Uiso 1 1 calc R U . . .
C37 C 1.0266(9) 0.5638(6) -0.0699(6) 0.090(3) Uani 1 1 d . U . . .
H37 H 1.065962 0.563047 -0.038123 0.108 Uiso 1 1 calc R U . . .
C38 C 0.9321(8) 0.6167(5) -0.0822(5) 0.073(3) Uani 1 1 d . U . . .
C39 C 0.4325(8) 0.9717(5) 0.1326(5) 0.093(3) Uani 1 1 d . U . . .
H39A H 0.450109 1.007458 0.088972 0.139 Uiso 1 1 calc R U . . .
H39B H 0.446889 0.984455 0.169325 0.139 Uiso 1 1 calc R U . . .
H39C H 0.356883 0.972003 0.140319 0.139 Uiso 1 1 calc R U . . .
C40 C 0.6211(8) 0.8951(6) 0.1205(5) 0.087(3) Uani 1 1 d . U . . .
H40A H 0.666162 0.845631 0.124608 0.131 Uiso 1 1 calc R U . . .
H40B H 0.631720 0.913082 0.154978 0.131 Uiso 1 1 calc R U . . .
H40C H 0.640530 0.927429 0.075136 0.131 Uiso 1 1 calc R U . . .
C41 C 0.6518(8) 0.7141(5) 0.3466(5) 0.079(3) Uani 1 1 d . U . . .
C42 C 0.7298(9) 0.6895(6) 0.3852(5) 0.086(3) Uani 1 1 d . U . . .
C43 C 0.9087(9) 0.6519(5) 0.4295(5) 0.082(3) Uani 1 1 d . U . . .
C44 C 1.0162(9) 0.6388(6) 0.4347(6) 0.083(3) Uani 1 1 d . U . . .
H44 H 1.064247 0.660176 0.397207 0.100 Uiso 1 1 calc R U . . .
C45 C 1.0512(9) 0.5940(6) 0.4953(6) 0.095(3) Uani 1 1 d . U . . .
H45 H 1.123417 0.585935 0.499511 0.114 Uiso 1 1 calc R U . . .
C46 C 0.9813(10) 0.5605(6) 0.5505(6) 0.095(3) Uani 1 1 d . U . . .
H46 H 1.006517 0.529865 0.591572 0.114 Uiso 1 1 calc R U . . .
C47 C 0.8761(9) 0.5722(6) 0.5449(6) 0.084(3) Uani 1 1 d . U . . .
H47 H 0.829543 0.548910 0.582042 0.100 Uiso 1 1 calc R U . . .
C48 C 0.8371(8) 0.6182(5) 0.4846(5) 0.074(3) Uani 1 1 d . U . . .
C49 C 0.1783(8) 0.8334(5) 0.3381(5) 0.082(3) Uani 1 1 d . U . . .
H49A H 0.206849 0.857785 0.359607 0.123 Uiso 1 1 calc R U . . .
H49B H 0.111288 0.822351 0.365960 0.123 Uiso 1 1 calc R U . . .
H49C H 0.165004 0.865417 0.292737 0.123 Uiso 1 1 calc R U . . .
C50 C 0.2742(7) 0.7113(5) 0.4046(5) 0.079(3) Uani 1 1 d . U . . .
H50A H 0.328766 0.666482 0.401957 0.119 Uiso 1 1 calc R U . . .
H50B H 0.206546 0.698931 0.429318 0.119 Uiso 1 1 calc R U . . .
H50C H 0.296644 0.736502 0.428498 0.119 Uiso 1 1 calc R U . . .
C51 C 0.2929(7) 0.5164(5) 0.3027(4) 0.068(3) Uani 1 1 d . U . . .
C52 C 0.3543(7) 0.4467(5) 0.3074(5) 0.073(3) Uani 1 1 d . U . . .
C53 C 0.5138(8) 0.3308(5) 0.3211(5) 0.074(3) Uani 1 1 d . U . . .
C54 C 0.6138(9) 0.2815(6) 0.3351(5) 0.091(3) Uani 1 1 d . U . . .
H54 H 0.653129 0.286585 0.363791 0.109 Uiso 1 1 calc R U . . .
C55 C 0.6506(10) 0.2261(7) 0.3050(6) 0.108(4) Uani 1 1 d . U . . .
H55 H 0.718009 0.193364 0.311806 0.130 Uiso 1 1 calc R U . . .
C56 C 0.5913(10) 0.2173(6) 0.2652(6) 0.102(4) Uani 1 1 d . U . . .
H56 H 0.617199 0.177105 0.247155 0.122 Uiso 1 1 calc R U . . .
C57 C 0.4926(10) 0.2669(6) 0.2507(6) 0.098(3) Uani 1 1 d . U . . .
H57 H 0.453360 0.261665 0.221989 0.117 Uiso 1 1 calc R U . . .
C58 C 0.4553(8) 0.3234(5) 0.2801(5) 0.075(3) Uani 1 1 d . U . . .
C59 C -0.0315(6) 0.8143(4) 0.1730(4) 0.065(3) Uani 1 1 d . U . . .
H59A H 0.002911 0.853391 0.166272 0.097 Uiso 1 1 calc R U . . .
H59B H -0.074960 0.804362 0.218310 0.097 Uiso 1 1 calc R U . . .
H59C H -0.077044 0.829539 0.138409 0.097 Uiso 1 1 calc R U . . .
C60 C -0.0009(7) 0.6855(5) 0.1712(4) 0.065(3) Uani 1 1 d . U . . .
H60A H -0.049075 0.705796 0.137580 0.098 Uiso 1 1 calc R U . . .
H60B H -0.042091 0.671318 0.216930 0.098 Uiso 1 1 calc R U . . .
H60C H 0.052100 0.642474 0.162193 0.098 Uiso 1 1 calc R U . . .
O1 O 0.8421(5) 0.3343(3) 0.2136(3) 0.0698(17) Uani 1 1 d . U . . .
O2 O 0.8963(6) 0.1076(4) 0.5025(4) 0.108(2) Uani 1 1 d . U . . .
O3 O 0.8188(7) 0.2007(5) 0.4240(4) 0.134(3) Uani 1 1 d . U . . .
N5 N 1.0556(6) 0.1361(4) 0.1303(4) 0.084(2) Uani 1 1 d . U . . .
H5 H 1.109970 0.097795 0.134122 0.101 Uiso 1 1 calc R U . . .
N6 N 0.6300(7) 0.5446(5) 0.2792(5) 0.106(3) Uani 1 1 d . U . . .
H6 H 0.608368 0.565276 0.311914 0.128 Uiso 1 1 calc R U . . .
C61 C 0.9249(8) 0.2704(5) 0.2216(5) 0.071(3) Uani 1 1 d . U . . .
C62 C 0.9462(8) 0.2363(5) 0.1730(5) 0.076(3) Uani 1 1 d . U . . .
H62 H 0.905241 0.254421 0.137389 0.092 Uiso 1 1 calc R U . . .
C63 C 1.0309(8) 0.1735(5) 0.1770(5) 0.069(3) Uani 1 1 d . U . . .
C64 C 1.0939(8) 0.1475(5) 0.2304(5) 0.077(3) Uani 1 1 d . U . . .
C65 C 1.0676(8) 0.1835(5) 0.2781(5) 0.074(3) Uani 1 1 d . U . . .
H65 H 1.108779 0.166146 0.313592 0.089 Uiso 1 1 calc R U . . .
C66 C 0.9804(8) 0.2465(5) 0.2768(5) 0.071(3) Uani 1 1 d . U . . .
C67 C 0.9497(8) 0.2835(5) 0.3254(5) 0.071(3) Uani 1 1 d . U . . .
C68 C 0.8666(8) 0.3456(6) 0.3179(5) 0.073(3) Uani 1 1 d . U . . .
C69 C 0.8241(10) 0.3866(6) 0.3650(6) 0.112(4) Uani 1 1 d . U . . .
H69 H 0.853053 0.369945 0.405802 0.134 Uiso 1 1 calc R U . . .
C70 C 0.7421(11) 0.4502(7) 0.3546(7) 0.121(4) Uani 1 1 d . U . . .
C71 C 0.7032(9) 0.4785(6) 0.2909(6) 0.087(3) Uani 1 1 d . U . . .
C72 C 0.7367(8) 0.4366(5) 0.2465(5) 0.079(3) Uani 1 1 d . U . . .
H72 H 0.705119 0.451605 0.206897 0.095 Uiso 1 1 calc R U . . .
C73 C 0.8159(8) 0.3730(6) 0.2598(5) 0.069(3) Uani 1 1 d . U . . .
C74 C 0.9969(9) 0.1562(6) 0.0748(5) 0.088(3) Uani 1 1 d . U . . .
H74A H 0.992240 0.208313 0.049119 0.105 Uiso 1 1 calc R U . . .
H74B H 0.923402 0.150026 0.093763 0.105 Uiso 1 1 calc R U . . .
C75 C 1.0482(8) 0.1113(5) 0.0276(5) 0.090(3) Uani 1 1 d . U . . .
H75A H 1.005850 0.126230 -0.008674 0.134 Uiso 1 1 calc R U . . .
H75B H 1.052269 0.059635 0.052681 0.134 Uiso 1 1 calc R U . . .
H75C H 1.120236 0.118303 0.007636 0.134 Uiso 1 1 calc R U . . .
C76 C 1.1918(8) 0.0831(5) 0.2312(5) 0.087(3) Uani 1 1 d . U . . .
H76A H 1.168805 0.038266 0.241017 0.131 Uiso 1 1 calc R U . . .
H76B H 1.231455 0.077730 0.266299 0.131 Uiso 1 1 calc R U . . .
H76C H 1.237906 0.092199 0.186664 0.131 Uiso 1 1 calc R U . . .
C77 C 0.6943(13) 0.4896(8) 0.4103(7) 0.195(7) Uani 1 1 d . U . . .
H77A H 0.712873 0.456122 0.454098 0.293 Uiso 1 1 calc R U . . .
H77B H 0.616490 0.505066 0.413594 0.293 Uiso 1 1 calc R U . . .
H77C H 0.723183 0.532451 0.398230 0.293 Uiso 1 1 calc R U . . .
C78 C 0.5854(10) 0.5830(6) 0.2167(6) 0.105(4) Uani 1 1 d . U . . .
H78A H 0.513098 0.613416 0.226953 0.126 Uiso 1 1 calc R U . . .
H78B H 0.579406 0.547243 0.196555 0.126 Uiso 1 1 calc R U . . .
C79 C 0.6542(14) 0.6293(9) 0.1684(8) 0.194(7) Uani 1 1 d . U . . .
H79A H 0.710428 0.600617 0.142029 0.291 Uiso 1 1 calc R U . . .
H79B H 0.686537 0.647791 0.193247 0.291 Uiso 1 1 calc R U . . .
H79C H 0.611571 0.670407 0.137534 0.291 Uiso 1 1 calc R U . . .
C80 C 1.0080(8) 0.2562(5) 0.3849(5) 0.074(3) Uani 1 1 d . U . . .
C81 C 0.9845(8) 0.2039(6) 0.4447(5) 0.075(3) Uani 1 1 d . U . . .
C82 C 1.0500(9) 0.1791(6) 0.4954(6) 0.090(3) Uani 1 1 d . U . . .
H82 H 1.033963 0.142457 0.536447 0.108 Uiso 1 1 calc R U . . .
C83 C 1.1354(10) 0.2068(6) 0.4862(6) 0.094(3) Uani 1 1 d . U . . .
H83 H 1.178199 0.189293 0.520868 0.113 Uiso 1 1 calc R U . . .
C84 C 1.1604(9) 0.2595(6) 0.4278(6) 0.098(4) Uani 1 1 d . U . . .
H84 H 1.219394 0.279348 0.421586 0.118 Uiso 1 1 calc R U . . .
C85 C 1.0955(9) 0.2842(5) 0.3760(5) 0.083(3) Uani 1 1 d . U . . .
H85 H 1.112415 0.320381 0.334823 0.099 Uiso 1 1 calc R U . . .
C86 C 0.8922(11) 0.1729(7) 0.4539(6) 0.091(3) Uani 1 1 d . U . . .
C87 C 0.8054(11) 0.0741(8) 0.5143(7) 0.137(5) Uani 1 1 d . U . . .
H87A H 0.738955 0.103417 0.534268 0.164 Uiso 1 1 calc R U . . .
H87B H 0.794654 0.071727 0.470904 0.164 Uiso 1 1 calc R U . . .
C88 C 0.8332(13) -0.0004(8) 0.5620(9) 0.185(7) Uani 1 1 d . U . . .
H88A H 0.904376 -0.026230 0.544844 0.278 Uiso 1 1 calc R U . . .
H88B H 0.780832 -0.027172 0.565710 0.278 Uiso 1 1 calc R U . . .
H88C H 0.832871 0.002944 0.606851 0.278 Uiso 1 1 calc R U . . .
Cl2 Cl 1.1218(3) 0.0953(2) 0.6823(2) 0.1589(15) Uani 1 1 d . U . . .
Cl3 Cl 1.0403(4) -0.0026(2) 0.6501(2) 0.1689(16) Uani 1 1 d . U . . .
Cl4 Cl 1.1679(4) -0.0620(3) 0.7522(2) 0.207(2) Uani 1 1 d . U . . .
C89 C 1.0790(10) 0.0131(6) 0.7169(6) 0.113(4) Uani 1 1 d . U . . .
H89 H 1.014561 0.020211 0.752276 0.135 Uiso 1 1 calc R U . . .
Cl1 Cl 0.15279(19) 0.93593(12) 0.15964(12) 0.0758(7) Uani 1 1 d . U . . .

loop_
_atom_site_aniso_label
_atom_site_aniso_U_11
_atom_site_aniso_U_22
_atom_site_aniso_U_33
_atom_site_aniso_U_23
_atom_site_aniso_U_13
_atom_site_aniso_U_12
S1 0.0714(17) 0.0705(16) 0.0792(17) -0.0289(13) 0.0039(13) -0.0310(13)
S2 0.0780(18) 0.0668(15) 0.0685(16) -0.0231(13) -0.0028(13) -0.0235(13)
S3 0.0745(18) 0.0725(17) 0.0926(19) -0.0284(14) 0.0057(15) -0.0278(14)
S4 0.0858(19) 0.0674(16) 0.0735(17) -0.0218(13) 0.0026(14) -0.0247(14)
S5 0.0702(17) 0.0723(16) 0.0721(16) -0.0252(13) -0.0086(13) -0.0161(13)
S6 0.0673(17) 0.0841(18) 0.095(2) -0.0334(15) -0.0111(15) -0.0198(14)
S7 0.0762(19) 0.0922(19) 0.093(2) -0.0379(16) -0.0083(15) -0.0125(15)
S8 0.0739(19) 0.0905(19) 0.099(2) -0.0353(16) -0.0169(16) -0.0121(15)
S9 0.0675(18) 0.124(2) 0.0828(19) -0.0110(17) -0.0122(15) -0.0394(17)
S10 0.0735(19) 0.115(2) 0.0843(19) -0.0029(17) -0.0187(15) -0.0370(17)
S11 0.082(2) 0.142(3) 0.0708(18) -0.0063(17) -0.0103(15) -0.0528(19)
S12 0.086(2) 0.133(2) 0.0716(18) -0.0132(17) -0.0094(15) -0.0493(18)
S13 0.0755(18) 0.0730(17) 0.0797(18) -0.0211(14) -0.0187(14) -0.0096(14)
S14 0.0713(17) 0.0666(16) 0.0870(18) -0.0240(14) -0.0153(14) -0.0150(13)
S15 0.087(2) 0.0811(18) 0.0878(19) -0.0239(15) -0.0187(16) -0.0075(15)
S16 0.0787(19) 0.0654(16) 0.108(2) -0.0211(15) -0.0221(16) -0.0154(14)
N1 0.067(5) 0.048(4) 0.065(5) -0.020(3) -0.013(4) -0.015(4)
N2 0.064(5) 0.060(4) 0.070(5) -0.017(4) -0.004(4) -0.019(4)
N3 0.059(5) 0.075(5) 0.069(5) -0.023(4) -0.014(4) -0.014(4)
N4 0.061(5) 0.055(4) 0.062(4) -0.018(4) -0.007(4) -0.016(4)
C1 0.047(5) 0.058(5) 0.062(5) -0.011(4) -0.014(4) -0.008(4)
C2 0.065(5) 0.058(5) 0.058(5) -0.016(4) -0.002(4) -0.035(4)
C3 0.054(5) 0.056(5) 0.055(5) -0.020(4) -0.008(4) -0.010(4)
C4 0.054(5) 0.066(5) 0.045(5) -0.016(4) -0.009(4) -0.015(4)
C5 0.066(6) 0.057(5) 0.066(6) -0.021(4) -0.001(5) -0.016(4)
C6 0.072(6) 0.054(5) 0.062(5) -0.015(4) -0.006(5) -0.022(5)
C7 0.072(6) 0.050(5) 0.058(5) -0.015(4) -0.005(5) -0.025(4)
C8 0.050(5) 0.056(5) 0.066(5) -0.018(4) 0.004(5) -0.015(4)
C9 0.064(6) 0.056(5) 0.074(6) -0.011(5) -0.005(5) -0.029(5)
C10 0.074(6) 0.071(6) 0.064(6) -0.017(5) -0.009(5) -0.029(5)
C11 0.060(6) 0.071(5) 0.066(6) -0.016(5) -0.020(5) -0.025(5)
C12 0.072(6) 0.080(6) 0.072(6) -0.021(5) -0.011(5) -0.031(5)
C13 0.068(6) 0.080(6) 0.067(6) -0.017(5) -0.015(5) -0.029(5)
C14 0.070(6) 0.068(5) 0.055(5) -0.018(4) -0.015(5) -0.026(5)
C15 0.062(6) 0.069(5) 0.067(6) -0.024(5) -0.002(5) -0.019(5)
C16 0.050(5) 0.068(6) 0.063(5) -0.021(5) -0.005(4) -0.013(5)
C17 0.048(5) 0.064(5) 0.060(5) -0.011(4) -0.009(4) -0.013(4)
C18 0.061(5) 0.064(5) 0.063(5) -0.019(4) -0.007(5) -0.023(4)
C19 0.062(6) 0.066(6) 0.064(6) -0.021(5) -0.004(5) -0.016(5)
C20 0.051(5) 0.064(5) 0.064(5) -0.021(4) -0.008(4) -0.014(4)
C21 0.076(6) 0.060(5) 0.070(5) -0.022(4) -0.009(5) -0.028(5)
C22 0.059(5) 0.062(5) 0.060(5) -0.012(4) -0.004(4) -0.029(4)
C23 0.055(5) 0.063(5) 0.077(6) -0.025(5) -0.012(5) -0.010(4)
C24 0.065(6) 0.077(6) 0.086(6) -0.021(5) -0.006(5) -0.022(5)
C25 0.072(6) 0.067(6) 0.108(7) -0.014(5) -0.015(6) -0.015(5)
C26 0.069(6) 0.082(6) 0.095(6) -0.025(5) -0.003(5) -0.016(5)
C27 0.067(6) 0.070(6) 0.080(6) -0.020(5) -0.011(5) -0.019(5)
C28 0.069(6) 0.056(5) 0.069(5) -0.020(4) -0.007(5) -0.013(5)
C29 0.072(6) 0.048(5) 0.076(6) -0.012(5) -0.010(5) -0.014(5)
C30 0.078(7) 0.088(7) 0.067(6) -0.013(5) -0.006(5) -0.039(5)
C31 0.073(6) 0.077(6) 0.074(6) -0.018(5) -0.011(5) -0.023(5)
C32 0.064(6) 0.076(6) 0.073(6) -0.018(5) -0.009(5) -0.024(5)
C33 0.065(6) 0.078(6) 0.079(6) -0.029(5) 0.003(5) -0.023(5)
C34 0.088(7) 0.094(7) 0.092(7) -0.040(6) -0.006(5) -0.023(6)
C35 0.099(7) 0.082(6) 0.097(7) -0.035(6) 0.005(6) -0.018(6)
C36 0.080(7) 0.081(6) 0.101(7) -0.013(6) -0.006(6) -0.015(5)
C37 0.084(7) 0.083(6) 0.100(7) -0.025(6) -0.006(6) -0.027(6)
C38 0.063(6) 0.068(6) 0.082(6) -0.019(5) 0.001(5) -0.023(5)
C39 0.118(9) 0.080(7) 0.095(7) -0.037(6) -0.015(6) -0.032(6)
C40 0.090(8) 0.112(8) 0.078(7) -0.025(6) -0.004(6) -0.061(6)
C41 0.062(6) 0.092(6) 0.075(6) -0.006(5) -0.010(5) -0.029(5)
C42 0.080(6) 0.102(7) 0.074(6) -0.017(5) -0.004(5) -0.036(5)
C43 0.089(7) 0.084(6) 0.076(6) -0.025(5) -0.021(5) -0.016(5)
C44 0.072(6) 0.096(6) 0.085(6) -0.033(5) -0.009(5) -0.022(5)
C45 0.081(6) 0.114(7) 0.100(7) -0.031(6) -0.020(6) -0.032(6)
C46 0.095(7) 0.094(7) 0.091(7) -0.021(5) -0.022(6) -0.018(6)
C47 0.082(7) 0.095(6) 0.082(6) -0.026(5) -0.010(5) -0.036(5)
C48 0.071(6) 0.082(6) 0.071(6) -0.025(5) -0.011(5) -0.022(5)
C49 0.080(7) 0.097(7) 0.082(7) -0.039(6) -0.006(6) -0.029(6)
C50 0.071(7) 0.100(7) 0.073(7) -0.016(6) -0.020(5) -0.036(6)
C51 0.062(5) 0.070(5) 0.063(5) -0.013(4) -0.009(4) -0.013(5)
C52 0.067(6) 0.073(6) 0.071(6) -0.013(5) -0.010(5) -0.018(5)
C53 0.067(6) 0.071(6) 0.075(6) -0.015(5) -0.003(5) -0.021(5)
C54 0.081(7) 0.090(6) 0.096(7) -0.023(6) -0.016(5) -0.017(6)
C55 0.104(8) 0.091(7) 0.115(8) -0.022(6) -0.018(6) -0.013(6)
C56 0.104(7) 0.080(6) 0.111(7) -0.029(6) -0.016(6) -0.010(6)
C57 0.108(7) 0.090(7) 0.095(7) -0.027(6) -0.024(6) -0.020(6)
C58 0.069(6) 0.072(6) 0.084(6) -0.018(5) -0.018(5) -0.015(5)
C59 0.054(6) 0.072(6) 0.063(6) -0.024(5) -0.010(5) -0.005(5)
C60 0.055(6) 0.081(6) 0.063(6) -0.022(5) -0.006(5) -0.022(5)
O1 0.067(4) 0.075(4) 0.064(4) -0.020(3) -0.014(3) -0.010(3)
O2 0.107(5) 0.111(5) 0.100(5) -0.015(4) -0.025(4) -0.030(4)
O3 0.099(6) 0.163(8) 0.124(7) 0.012(6) -0.049(5) -0.047(6)
N5 0.077(5) 0.094(5) 0.079(5) -0.035(5) -0.023(4) 0.003(4)
N6 0.113(6) 0.104(6) 0.118(6) -0.044(5) -0.055(5) -0.006(5)
C61 0.066(6) 0.071(6) 0.077(6) -0.024(5) -0.013(5) -0.016(5)
C62 0.080(6) 0.078(6) 0.077(6) -0.028(5) -0.032(5) -0.006(5)
C63 0.069(6) 0.079(6) 0.066(6) -0.024(5) -0.020(5) -0.020(5)
C64 0.078(6) 0.071(6) 0.073(6) -0.021(5) -0.014(5) -0.004(5)
C65 0.074(6) 0.080(6) 0.075(6) -0.016(5) -0.016(5) -0.032(5)
C66 0.073(6) 0.070(6) 0.071(6) -0.018(5) -0.017(5) -0.017(5)
C67 0.080(6) 0.071(6) 0.071(6) -0.021(5) -0.030(5) -0.016(5)
C68 0.086(6) 0.078(6) 0.065(6) -0.026(5) -0.024(5) -0.017(5)
C69 0.119(8) 0.106(7) 0.108(7) -0.038(6) -0.053(6) 0.010(6)
C70 0.134(8) 0.126(8) 0.113(7) -0.064(6) -0.054(7) 0.013(6)
C71 0.083(6) 0.079(6) 0.101(7) -0.031(6) -0.037(6) 0.000(5)
C72 0.080(6) 0.073(6) 0.082(6) -0.021(5) -0.022(5) -0.012(5)
C73 0.071(6) 0.074(6) 0.065(6) -0.023(5) -0.001(5) -0.024(5)
C74 0.090(7) 0.098(6) 0.088(6) -0.038(5) -0.036(6) -0.011(5)
C75 0.083(7) 0.092(7) 0.089(7) -0.033(6) -0.020(6) -0.003(6)
C76 0.091(8) 0.086(7) 0.083(7) -0.025(6) -0.016(6) -0.017(6)
C77 0.229(14) 0.199(13) 0.167(12) -0.113(11) -0.107(11) 0.066(11)
C78 0.105(7) 0.102(7) 0.111(7) -0.032(6) -0.040(6) -0.012(6)
C79 0.239(15) 0.191(13) 0.149(12) -0.016(10) -0.037(11) -0.084(12)
C80 0.075(6) 0.071(6) 0.075(6) -0.024(5) -0.016(5) -0.012(5)
C81 0.069(6) 0.083(6) 0.072(6) -0.025(5) -0.023(5) -0.003(5)
C82 0.088(7) 0.093(7) 0.079(6) -0.022(5) -0.011(6) -0.016(6)
C83 0.104(7) 0.105(7) 0.089(7) -0.039(6) -0.034(6) -0.020(6)
C84 0.092(7) 0.104(7) 0.104(7) -0.026(6) -0.030(6) -0.026(6)
C85 0.098(7) 0.081(6) 0.073(6) -0.017(5) -0.026(6) -0.023(5)
C86 0.094(7) 0.095(7) 0.069(6) -0.005(5) -0.013(6) -0.025(6)
C87 0.139(9) 0.141(8) 0.128(8) -0.018(7) -0.028(7) -0.050(7)
C88 0.178(13) 0.150(12) 0.206(14) -0.029(11) -0.013(11) -0.054(10)
Cl2 0.167(4) 0.158(3) 0.162(3) -0.065(3) -0.015(3) -0.042(3)
Cl3 0.219(5) 0.147(3) 0.147(3) -0.036(3) -0.036(3) -0.059(3)
Cl4 0.177(4) 0.195(4) 0.182(4) -0.003(3) -0.072(3) 0.022(3)
C89 0.108(7) 0.110(7) 0.107(7) -0.026(6) -0.021(6) -0.013(6)
Cl1 0.0803(17) 0.0657(15) 0.0797(17) -0.0222(13) -0.0100(14) -0.0169(13)

loop_
_atom_type_symbol
_atom_type_description
_atom_type_scat_dispersion_real
_atom_type_scat_dispersion_imag
_atom_type_scat_source
C C 0.0181 0.0091 'International Tables Vol C Tables 4.2.6.8 and 6.1.1.4'
H H 0.0000 0.0000 'International Tables Vol C Tables 4.2.6.8 and 6.1.1.4'
Cl Cl 0.3639 0.7018 'International Tables Vol C Tables 4.2.6.8 and 6.1.1.4'
N N 0.0311 0.0180 'International Tables Vol C Tables 4.2.6.8 and 6.1.1.4'
O O 0.0492 0.0322 'International Tables Vol C Tables 4.2.6.8 and 6.1.1.4'
S S 0.3331 0.5567 'International Tables Vol C Tables 4.2.6.8 and 6.1.1.4'

loop_
_geom_angle_atom_site_label_1
_geom_angle_atom_site_label_2
_geom_angle_atom_site_label_3
_geom_angle
_geom_angle_site_symmetry_1
_geom_angle_site_symmetry_3
_geom_angle_publ_flag
C21 S1 C2 92.7(4) . . ?
C3 S2 C21 92.5(4) . . ?
C22 S3 C23 94.2(4) . . ?
C22 S4 C28 95.0(4) . . ?
C7 S5 C31 92.4(5) . . ?
C8 S6 C31 93.5(5) . . ?
C32 S7 C33 95.3(5) . . ?
C38 S8 C32 95.0(5) . . ?
C12 S9 C41 95.1(5) . . ?
C13 S10 C41 94.9(5) . . ?
C42 S11 C43 95.5(5) . . ?
C48 S12 C42 94.9(5) . . ?
C17 S13 C51 93.2(5) . . ?
C51 S14 C18 93.4(5) . . ?
C52 S15 C53 94.7(5) . . ?
C52 S16 C58 95.1(5) . . ?
C1 N1 H1 124.3 . . ?
C4 N1 H1 124.3 . . ?
C4 N1 C1 111.5(7) . . ?
C6 N2 H2 124.2 . . ?
C6 N2 C9 111.5(8) . . ?
C9 N2 H2 124.2 . . ?
C11 N3 H3 123.5 . . ?
C14 N3 H3 123.5 . . ?
C14 N3 C11 113.1(8) . . ?
C16 N4 H4 123.6 . . ?
C16 N4 C19 112.8(8) . . ?
C19 N4 H4 123.6 . . ?
N1 C1 C20 122.3(8) . . ?
C2 C1 N1 105.4(7) . . ?
C2 C1 C20 132.4(8) . . ?
C1 C2 S1 135.1(7) . . ?
C1 C2 C3 108.8(7) . . ?
C3 C2 S1 116.1(7) . . ?
C2 C3 S2 116.9(7) . . ?
C4 C3 S2 134.5(7) . . ?
C4 C3 C2 108.6(8) . . ?
N1 C4 C5 122.1(8) . . ?
C3 C4 N1 105.8(7) . . ?
C3 C4 C5 132.1(8) . . ?
C4 C5 C6 110.7(7) . . ?
C4 C5 C29 109.6(7) . . ?
C4 C5 C30 109.1(7) . . ?
C6 C5 C29 110.1(7) . . ?
C6 C5 C30 109.1(8) . . ?
C30 C5 C29 108.1(7) . . ?
N2 C6 C5 122.2(8) . . ?
N2 C6 C7 105.6(8) . . ?
C7 C6 C5 132.1(9) . . ?
C6 C7 S5 134.5(8) . . ?
C6 C7 C8 108.2(8) . . ?
C8 C7 S5 117.2(7) . . ?
C7 C8 S6 115.9(7) . . ?
C9 C8 S6 135.0(9) . . ?
C9 C8 C7 109.1(8) . . ?
N2 C9 C10 121.6(9) . . ?
C8 C9 N2 105.6(9) . . ?
C8 C9 C10 132.6(10) . . ?
C9 C10 C39 109.4(8) . . ?
C9 C10 C40 108.6(8) . . ?
C11 C10 C9 112.6(7) . . ?
C11 C10 C39 110.2(8) . . ?
C11 C10 C40 108.1(8) . . ?
C40 C10 C39 107.9(8) . . ?
N3 C11 C10 121.4(8) . . ?
C12 C11 N3 105.3(8) . . ?
C12 C11 C10 133.1(9) . . ?
C11 C12 S9 136.6(8) . . ?
C11 C12 C13 108.0(8) . . ?
C13 C12 S9 115.5(7) . . ?
C12 C13 S10 116.8(7) . . ?
C14 C13 S10 134.4(8) . . ?
C14 C13 C12 108.8(8) . . ?
N3 C14 C15 122.5(8) . . ?
C13 C14 N3 104.8(8) . . ?
C13 C14 C15 132.7(9) . . ?
C14 C15 C16 109.9(7) . . ?
C14 C15 C49 108.9(8) . . ?
C14 C15 C50 110.1(8) . . ?
C16 C15 C49 110.4(8) . . ?
C16 C15 C50 109.6(8) . . ?
C49 C15 C50 107.9(8) . . ?
N4 C16 C15 123.4(8) . . ?
C17 C16 N4 105.0(8) . . ?
C17 C16 C15 131.5(9) . . ?
C16 C17 S13 134.2(8) . . ?
C16 C17 C18 108.1(8) . . ?
C18 C17 S13 117.6(7) . . ?
C17 C18 S14 115.2(7) . . ?
C19 C18 S14 135.0(8) . . ?
C19 C18 C17 109.7(8) . . ?
N4 C19 C20 123.3(8) . . ?
C18 C19 N4 104.4(8) . . ?
C18 C19 C20 132.2(9) . . ?
C1 C20 C19 109.6(7) . . ?
C1 C20 C59 109.3(7) . . ?
C1 C20 C60 109.2(7) . . ?
C19 C20 C59 110.4(7) . . ?
C19 C20 C60 110.5(7) . . ?
C60 C20 C59 107.8(7) . . ?
S1 C21 S2 115.2(5) . . ?
C22 C21 S1 123.5(7) . . ?
C22 C21 S2 121.2(7) . . ?
S3 C22 S4 116.3(5) . . ?
C21 C22 S3 122.4(7) . . ?
C21 C22 S4 121.2(6) . . ?
C24 C23 S3 122.0(8) . . ?
C24 C23 C28 120.4(8) . . ?
C28 C23 S3 117.6(7) . . ?
C23 C24 H24 120.9 . . ?
C23 C24 C25 118.2(9) . . ?
C25 C24 H24 120.9 . . ?
C24 C25 H25 119.4 . . ?
C24 C25 C26 121.2(9) . . ?
C26 C25 H25 119.4 . . ?
C25 C26 H26 120.1 . . ?
C27 C26 C25 119.8(10) . . ?
C27 C26 H26 120.1 . . ?
C26 C27 H27 120.2 . . ?
C26 C27 C28 119.6(9) . . ?
C28 C27 H27 120.2 . . ?
C23 C28 S4 115.6(7) . . ?
C27 C28 S4 123.6(7) . . ?
C27 C28 C23 120.7(8) . . ?
C5 C29 H29A 109.5 . . ?
C5 C29 H29B 109.5 . . ?
C5 C29 H29C 109.5 . . ?
H29A C29 H29B 109.5 . . ?
H29A C29 H29C 109.5 . . ?
H29B C29 H29C 109.5 . . ?
C5 C30 H30A 109.5 . . ?
C5 C30 H30B 109.5 . . ?
C5 C30 H30C 109.5 . . ?
H30A C30 H30B 109.5 . . ?
H30A C30 H30C 109.5 . . ?
H30B C30 H30C 109.5 . . ?
S6 C31 S5 115.1(6) . . ?
C32 C31 S5 122.5(8) . . ?
C32 C31 S6 122.4(8) . . ?
S7 C32 S8 116.0(6) . . ?
C31 C32 S7 122.7(8) . . ?
C31 C32 S8 121.3(8) . . ?
C34 C33 S7 121.6(9) . . ?
C38 C33 S7 115.1(8) . . ?
C38 C33 C34 123.3(10) . . ?
C33 C34 H34 122.0 . . ?
C33 C34 C35 116.0(11) . . ?
C35 C34 H34 122.0 . . ?
C34 C35 H35 119.3 . . ?
C36 C35 C34 121.5(11) . . ?
C36 C35 H35 119.3 . . ?
C35 C36 H36 119.5 . . ?
C37 C36 C35 121.0(11) . . ?
C37 C36 H36 119.5 . . ?
C36 C37 H37 120.7 . . ?
C36 C37 C38 118.7(11) . . ?
C38 C37 H37 120.7 . . ?
C33 C38 S8 118.3(8) . . ?
C33 C38 C37 119.6(10) . . ?
C37 C38 S8 122.1(10) . . ?
C10 C39 H39A 109.5 . . ?
C10 C39 H39B 109.5 . . ?
C10 C39 H39C 109.5 . . ?
H39A C39 H39B 109.5 . . ?
H39A C39 H39C 109.5 . . ?
H39B C39 H39C 109.5 . . ?
C10 C40 H40A 109.5 . . ?
C10 C40 H40B 109.5 . . ?
C10 C40 H40C 109.5 . . ?
H40A C40 H40B 109.5 . . ?
H40A C40 H40C 109.5 . . ?
H40B C40 H40C 109.5 . . ?
S10 C41 S9 115.6(6) . . ?
C42 C41 S9 121.3(7) . . ?
C42 C41 S10 122.9(7) . . ?
S11 C42 S12 115.3(6) . . ?
C41 C42 S11 123.9(8) . . ?
C41 C42 S12 120.7(8) . . ?
C44 C43 S11 122.9(9) . . ?
C44 C43 C48 120.8(10) . . ?
C48 C43 S11 116.3(8) . . ?
C43 C44 H44 120.5 . . ?
C45 C44 C43 119.0(10) . . ?
C45 C44 H44 120.5 . . ?
C44 C45 H45 119.5 . . ?
C44 C45 C46 121.0(11) . . ?
C46 C45 H45 119.5 . . ?
C45 C46 H46 120.0 . . ?
C47 C46 C45 119.9(11) . . ?
C47 C46 H46 120.0 . . ?
C46 C47 H47 119.6 . . ?
C46 C47 C48 120.8(10) . . ?
C48 C47 H47 119.6 . . ?
C43 C48 S12 117.0(8) . . ?
C47 C48 S12 124.5(8) . . ?
C47 C48 C43 118.5(9) . . ?
C15 C49 H49A 109.5 . . ?
C15 C49 H49B 109.5 . . ?
C15 C49 H49C 109.5 . . ?
H49A C49 H49B 109.5 . . ?
H49A C49 H49C 109.5 . . ?
H49B C49 H49C 109.5 . . ?
C15 C50 H50A 109.5 . . ?
C15 C50 H50B 109.5 . . ?
C15 C50 H50C 109.5 . . ?
H50A C50 H50B 109.5 . . ?
H50A C50 H50C 109.5 . . ?
H50B C50 H50C 109.5 . . ?
S14 C51 S13 116.3(5) . . ?
C52 C51 S13 120.8(7) . . ?
C52 C51 S14 122.7(8) . . ?
S15 C52 S16 114.7(5) . . ?
C51 C52 S15 122.5(8) . . ?
C51 C52 S16 122.7(8) . . ?
C54 C53 S15 120.9(9) . . ?
C58 C53 S15 117.0(8) . . ?
C58 C53 C54 122.0(10) . . ?
C53 C54 H54 121.5 . . ?
C55 C54 C53 117.0(11) . . ?
C55 C54 H54 121.5 . . ?
C54 C55 H55 119.3 . . ?
C54 C55 C56 121.3(12) . . ?
C56 C55 H55 119.3 . . ?
C55 C56 H56 119.3 . . ?
C55 C56 C57 121.4(12) . . ?
C57 C56 H56 119.3 . . ?
C56 C57 H57 121.2 . . ?
C58 C57 C56 117.6(11) . . ?
C58 C57 H57 121.2 . . ?
C53 C58 S16 116.5(9) . . ?
C53 C58 C57 120.5(10) . . ?
C57 C58 S16 123.0(9) . . ?
C20 C59 H59A 109.5 . . ?
C20 C59 H59B 109.5 . . ?
C20 C59 H59C 109.5 . . ?
H59A C59 H59B 109.5 . . ?
H59A C59 H59C 109.5 . . ?
H59B C59 H59C 109.5 . . ?
C20 C60 H60A 109.5 . . ?
C20 C60 H60B 109.5 . . ?
C20 C60 H60C 109.5 . . ?
H60A C60 H60B 109.5 . . ?
H60A C60 H60C 109.5 . . ?
H60B C60 H60C 109.5 . . ?
C73 O1 C61 119.7(8) . . ?
C86 O2 C87 116.1(10) . . ?
C63 N5 H5 118.1 . . ?
C63 N5 C74 123.8(8) . . ?
C74 N5 H5 118.1 . . ?
C71 N6 H6 117.5 . . ?
C71 N6 C78 125.1(10) . . ?
C78 N6 H6 117.5 . . ?
O1 C61 C66 119.8(9) . . ?
C62 C61 O1 115.6(9) . . ?
C62 C61 C66 124.6(10) . . ?
C61 C62 H62 121.0 . . ?
C61 C62 C63 118.1(10) . . ?
C63 C62 H62 121.0 . . ?
N5 C63 C62 121.0(9) . . ?
N5 C63 C64 118.5(9) . . ?
C62 C63 C64 120.4(10) . . ?
C63 C64 C76 120.4(10) . . ?
C65 C64 C63 118.7(9) . . ?
C65 C64 C76 120.9(10) . . ?
C64 C65 H65 118.7 . . ?
C64 C65 C66 122.6(10) . . ?
C66 C65 H65 118.7 . . ?
C61 C66 C65 115.6(10) . . ?
C67 C66 C61 120.3(10) . . ?
C67 C66 C65 124.1(10) . . ?
C66 C67 C80 119.7(9) . . ?
C68 C67 C66 119.5(9) . . ?
C68 C67 C80 120.8(9) . . ?
C67 C68 C69 125.3(10) . . ?
C67 C68 C73 120.4(10) . . ?
C73 C68 C69 114.3(10) . . ?
C68 C69 H69 118.2 . . ?
C70 C69 C68 123.5(11) . . ?
C70 C69 H69 118.2 . . ?
C69 C70 C71 118.4(11) . . ?
C69 C70 C77 120.9(12) . . ?
C71 C70 C77 120.6(12) . . ?
N6 C71 C70 117.4(11) . . ?
N6 C71 C72 123.6(11) . . ?
C72 C71 C70 118.9(10) . . ?
C71 C72 H72 120.0 . . ?
C73 C72 C71 120.0(10) . . ?
C73 C72 H72 120.0 . . ?
O1 C73 C68 120.1(9) . . ?
O1 C73 C72 115.8(10) . . ?
C72 C73 C68 124.1(10) . . ?
N5 C74 H74A 109.2 . . ?
N5 C74 H74B 109.2 . . ?
N5 C74 C75 112.2(9) . . ?
H74A C74 H74B 107.9 . . ?
C75 C74 H74A 109.2 . . ?
C75 C74 H74B 109.2 . . ?
C74 C75 H75A 109.5 . . ?
C74 C75 H75B 109.5 . . ?
C74 C75 H75C 109.5 . . ?
H75A C75 H75B 109.5 . . ?
H75A C75 H75C 109.5 . . ?
H75B C75 H75C 109.5 . . ?
C64 C76 H76A 109.5 . . ?
C64 C76 H76B 109.5 . . ?
C64 C76 H76C 109.5 . . ?
H76A C76 H76B 109.5 . . ?
H76A C76 H76C 109.5 . . ?
H76B C76 H76C 109.5 . . ?
C70 C77 H77A 109.5 . . ?
C70 C77 H77B 109.5 . . ?
C70 C77 H77C 109.5 . . ?
H77A C77 H77B 109.5 . . ?
H77A C77 H77C 109.5 . . ?
H77B C77 H77C 109.5 . . ?
N6 C78 H78A 109.7 . . ?
N6 C78 H78B 109.7 . . ?
N6 C78 C79 109.8(11) . . ?
H78A C78 H78B 108.2 . . ?
C79 C78 H78A 109.7 . . ?
C79 C78 H78B 109.7 . . ?
C78 C79 H79A 109.5 . . ?
C78 C79 H79B 109.5 . . ?
C78 C79 H79C 109.5 . . ?
H79A C79 H79B 109.5 . . ?
H79A C79 H79C 109.5 . . ?
H79B C79 H79C 109.5 . . ?
C81 C80 C67 125.0(10) . . ?
C81 C80 C85 118.7(10) . . ?
C85 C80 C67 116.2(9) . . ?
C80 C81 C82 119.8(10) . . ?
C80 C81 C86 118.9(10) . . ?
C82 C81 C86 121.3(11) . . ?
C81 C82 H82 119.5 . . ?
C83 C82 C81 121.1(11) . . ?
C83 C82 H82 119.5 . . ?
C82 C83 H83 119.6 . . ?
C82 C83 C84 120.8(11) . . ?
C84 C83 H83 119.6 . . ?
C83 C84 H84 120.8 . . ?
C83 C84 C85 118.5(11) . . ?
C85 C84 H84 120.8 . . ?
C80 C85 C84 121.2(10) . . ?
C80 C85 H85 119.4 . . ?
C84 C85 H85 119.4 . . ?
O2 C86 C81 113.7(11) . . ?
O3 C86 O2 120.3(12) . . ?
O3 C86 C81 126.1(11) . . ?
O2 C87 H87A 110.4 . . ?
O2 C87 H87B 110.4 . . ?
H87A C87 H87B 108.6 . . ?
C88 C87 O2 106.8(12) . . ?
C88 C87 H87A 110.4 . . ?
C88 C87 H87B 110.4 . . ?
C87 C88 H88A 109.5 . . ?
C87 C88 H88B 109.5 . . ?
C87 C88 H88C 109.5 . . ?
H88A C88 H88B 109.5 . . ?
H88A C88 H88C 109.5 . . ?
H88B C88 H88C 109.5 . . ?
Cl2 C89 Cl3 107.5(6) . . ?
Cl2 C89 H89 108.1 . . ?
Cl3 C89 H89 108.1 . . ?
Cl4 C89 Cl2 116.6(8) . . ?
Cl4 C89 Cl3 108.3(7) . . ?
Cl4 C89 H89 108.1 . . ?

loop_
_geom_bond_atom_site_label_1
_geom_bond_atom_site_label_2
_geom_bond_distance
_geom_bond_site_symmetry_2
_geom_bond_publ_flag
S1 C2 1.762(9) . ?
S1 C21 1.760(9) . ?
S2 C3 1.754(9) . ?
S2 C21 1.764(9) . ?
S3 C22 1.741(8) . ?
S3 C23 1.757(9) . ?
S4 C22 1.745(8) . ?
S4 C28 1.756(9) . ?
S5 C7 1.749(9) . ?
S5 C31 1.767(10) . ?
S6 C8 1.744(9) . ?
S6 C31 1.760(10) . ?
S7 C32 1.738(10) . ?
S7 C33 1.788(10) . ?
S8 C32 1.755(10) . ?
S8 C38 1.745(10) . ?
S9 C12 1.744(10) . ?
S9 C41 1.788(10) . ?
S10 C13 1.747(10) . ?
S10 C41 1.756(10) . ?
S11 C42 1.728(10) . ?
S11 C43 1.735(10) . ?
S12 C42 1.771(10) . ?
S12 C48 1.718(10) . ?
S13 C17 1.748(9) . ?
S13 C51 1.758(10) . ?
S14 C18 1.774(9) . ?
S14 C51 1.751(9) . ?
S15 C52 1.753(10) . ?
S15 C53 1.772(10) . ?
S16 C52 1.760(10) . ?
S16 C58 1.764(10) . ?
N1 H1 0.8700 . ?
N1 C1 1.385(9) . ?
N1 C4 1.379(9) . ?
N2 H2 0.8700 . ?
N2 C6 1.382(10) . ?
N2 C9 1.393(10) . ?
N3 H3 0.8700 . ?
N3 C11 1.406(10) . ?
N3 C14 1.384(10) . ?
N4 H4 0.8700 . ?
N4 C16 1.378(10) . ?
N4 C19 1.385(10) . ?
C1 C2 1.364(11) . ?
C1 C20 1.506(11) . ?
C2 C3 1.409(10) . ?
C3 C4 1.363(11) . ?
C4 C5 1.515(11) . ?
C5 C6 1.527(12) . ?
C5 C29 1.550(11) . ?
C5 C30 1.527(11) . ?
C6 C7 1.388(11) . ?
C7 C8 1.414(11) . ?
C8 C9 1.369(11) . ?
C9 C10 1.512(12) . ?
C10 C11 1.509(12) . ?
C10 C39 1.554(12) . ?
C10 C40 1.534(12) . ?
C11 C12 1.366(11) . ?
C12 C13 1.462(12) . ?
C13 C14 1.379(11) . ?
C14 C15 1.493(12) . ?
C15 C16 1.505(12) . ?
C15 C49 1.527(12) . ?
C15 C50 1.531(11) . ?
C16 C17 1.378(11) . ?
C17 C18 1.412(11) . ?
C18 C19 1.366(11) . ?
C19 C20 1.515(12) . ?
C20 C59 1.555(11) . ?
C20 C60 1.526(11) . ?
C21 C22 1.352(11) . ?
C23 C24 1.381(11) . ?
C23 C28 1.388(11) . ?
C24 H24 0.9400 . ?
C24 C25 1.386(12) . ?
C25 H25 0.9400 . ?
C25 C26 1.403(12) . ?
C26 H26 0.9400 . ?
C26 C27 1.357(12) . ?
C27 H27 0.9400 . ?
C27 C28 1.383(12) . ?
C29 H29A 0.9700 . ?
C29 H29B 0.9700 . ?
C29 H29C 0.9700 . ?
C30 H30A 0.9700 . ?
C30 H30B 0.9700 . ?
C30 H30C 0.9700 . ?
C31 C32 1.349(12) . ?
C33 C34 1.385(13) . ?
C33 C38 1.374(12) . ?
C34 H34 0.9400 . ?
C34 C35 1.391(13) . ?
C35 H35 0.9400 . ?
C35 C36 1.382(14) . ?
C36 H36 0.9400 . ?
C36 C37 1.377(13) . ?
C37 H37 0.9400 . ?
C37 C38 1.380(13) . ?
C39 H39A 0.9700 . ?
C39 H39B 0.9700 . ?
C39 H39C 0.9700 . ?
C40 H40A 0.9700 . ?
C40 H40B 0.9700 . ?
C40 H40C 0.9700 . ?
C41 C42 1.342(12) . ?
C43 C44 1.388(13) . ?
C43 C48 1.407(12) . ?
C44 H44 0.9400 . ?
C44 C45 1.374(13) . ?
C45 H45 0.9400 . ?
C45 C46 1.393(13) . ?
C46 H46 0.9400 . ?
C46 C47 1.367(13) . ?
C47 H47 0.9400 . ?
C47 C48 1.394(12) . ?
C49 H49A 0.9700 . ?
C49 H49B 0.9700 . ?
C49 H49C 0.9700 . ?
C50 H50A 0.9700 . ?
C50 H50B 0.9700 . ?
C50 H50C 0.9700 . ?
C51 C52 1.362(12) . ?
C53 C54 1.414(13) . ?
C53 C58 1.365(12) . ?
C54 H54 0.9400 . ?
C54 C55 1.365(14) . ?
C55 H55 0.9400 . ?
C55 C56 1.368(14) . ?
C56 H56 0.9400 . ?
C56 C57 1.405(14) . ?
C57 H57 0.9400 . ?
C57 C58 1.375(13) . ?
C59 H59A 0.9700 . ?
C59 H59B 0.9700 . ?
C59 H59C 0.9700 . ?
C60 H60A 0.9700 . ?
C60 H60B 0.9700 . ?
C60 H60C 0.9700 . ?
O1 C61 1.392(10) . ?
O1 C73 1.362(10) . ?
O2 C86 1.340(11) . ?
O2 C87 1.475(13) . ?
O3 C86 1.175(12) . ?
N5 H5 0.8700 . ?
N5 C63 1.353(11) . ?
N5 C74 1.440(11) . ?
N6 H6 0.8700 . ?
N6 C71 1.358(12) . ?
N6 C78 1.440(12) . ?
C61 C62 1.347(12) . ?
C61 C66 1.396(12) . ?
C62 H62 0.9400 . ?
C62 C63 1.395(12) . ?
C63 C64 1.424(12) . ?
C64 C65 1.352(12) . ?
C64 C76 1.517(12) . ?
C65 H65 0.9400 . ?
C65 C66 1.418(12) . ?
C66 C67 1.377(12) . ?
C67 C68 1.373(12) . ?
C67 C80 1.488(12) . ?
C68 C69 1.406(13) . ?
C68 C73 1.403(12) . ?
C69 H69 0.9400 . ?
C69 C70 1.383(14) . ?
C70 C71 1.424(14) . ?
C70 C77 1.536(16) . ?
C71 C72 1.372(13) . ?
C72 H72 0.9400 . ?
C72 C73 1.367(12) . ?
C74 H74A 0.9800 . ?
C74 H74B 0.9800 . ?
C74 C75 1.471(12) . ?
C75 H75A 0.9700 . ?
C75 H75B 0.9700 . ?
C75 H75C 0.9700 . ?
C76 H76A 0.9700 . ?
C76 H76B 0.9700 . ?
C76 H76C 0.9700 . ?
C77 H77A 0.9700 . ?
C77 H77B 0.9700 . ?
C77 H77C 0.9700 . ?
C78 H78A 0.9800 . ?
C78 H78B 0.9800 . ?
C78 C79 1.449(16) . ?
C79 H79A 0.9700 . ?
C79 H79B 0.9700 . ?
C79 H79C 0.9700 . ?
C80 C81 1.359(12) . ?
C80 C85 1.377(12) . ?
C81 C82 1.404(13) . ?
C81 C86 1.472(14) . ?
C82 H82 0.9400 . ?
C82 C83 1.348(13) . ?
C83 H83 0.9400 . ?
C83 C84 1.352(13) . ?
C84 H84 0.9400 . ?
C84 C85 1.417(13) . ?
C85 H85 0.9400 . ?
C87 H87A 0.9800 . ?
C87 H87B 0.9800 . ?
C87 C88 1.469(16) . ?
C88 H88A 0.9700 . ?
C88 H88B 0.9700 . ?
C88 H88C 0.9700 . ?
Cl2 C89 1.749(12) . ?
Cl3 C89 1.765(12) . ?
Cl4 C89 1.660(11) . ?
C89 H89 0.9900 . ?

loop_
_geom_torsion_atom_site_label_1
_geom_torsion_atom_site_label_2
_geom_torsion_atom_site_label_3
_geom_torsion_atom_site_label_4
_geom_torsion
_geom_torsion_site_symmetry_1
_geom_torsion_site_symmetry_2
_geom_torsion_site_symmetry_3
_geom_torsion_site_symmetry_4
_geom_torsion_publ_flag
S1 C2 C3 S2 0.4(9) . . . . ?
S1 C2 C3 C4 179.9(6) . . . . ?
S1 C21 C22 S3 -1.3(12) . . . . ?
S1 C21 C22 S4 -179.6(5) . . . . ?
S2 C3 C4 N1 -179.2(7) . . . . ?
S2 C3 C4 C5 -0.5(16) . . . . ?
S2 C21 C22 S3 179.4(5) . . . . ?
S2 C21 C22 S4 1.1(11) . . . . ?
S3 C23 C24 C25 176.6(7) . . . . ?
S3 C23 C28 S4 -1.7(10) . . . . ?
S3 C23 C28 C27 -179.8(7) . . . . ?
S5 C7 C8 S6 -1.3(9) . . . . ?
S5 C7 C8 C9 176.1(6) . . . . ?
S5 C31 C32 S7 1.7(12) . . . . ?
S5 C31 C32 S8 -177.2(5) . . . . ?
S6 C8 C9 N2 177.5(7) . . . . ?
S6 C8 C9 C10 2.9(16) . . . . ?
S6 C31 C32 S7 -176.9(5) . . . . ?
S6 C31 C32 S8 4.1(12) . . . . ?
S7 C33 C34 C35 178.2(7) . . . . ?
S7 C33 C38 S8 3.3(10) . . . . ?
S7 C33 C38 C37 -177.2(7) . . . . ?
S9 C12 C13 S10 -1.4(10) . . . . ?
S9 C12 C13 C14 177.9(7) . . . . ?
S9 C41 C42 S11 2.2(14) . . . . ?
S9 C41 C42 S12 178.5(6) . . . . ?
S10 C13 C14 N3 -179.3(8) . . . . ?
S10 C13 C14 C15 -0.1(17) . . . . ?
S10 C41 C42 S11 176.6(6) . . . . ?
S10 C41 C42 S12 -7.1(14) . . . . ?
S11 C43 C44 C45 178.8(8) . . . . ?
S11 C43 C48 S12 -0.7(11) . . . . ?
S11 C43 C48 C47 -179.8(7) . . . . ?
S13 C17 C18 S14 1.2(9) . . . . ?
S13 C17 C18 C19 179.9(6) . . . . ?
S13 C51 C52 S15 -2.6(11) . . . . ?
S13 C51 C52 S16 176.0(5) . . . . ?
S14 C18 C19 N4 176.0(7) . . . . ?
S14 C18 C19 C20 -8.0(16) . . . . ?
S14 C51 C52 S15 -177.0(5) . . . . ?
S14 C51 C52 S16 1.6(12) . . . . ?
S15 C53 C54 C55 -178.4(8) . . . . ?
S15 C53 C58 S16 -0.6(10) . . . . ?
S15 C53 C58 C57 179.2(8) . . . . ?
N1 C1 C2 S1 179.2(7) . . . . ?
N1 C1 C2 C3 1.0(9) . . . . ?
N1 C1 C20 C19 -75.1(10) . . . . ?
N1 C1 C20 C59 46.0(10) . . . . ?
N1 C1 C20 C60 163.7(7) . . . . ?
N1 C4 C5 C6 77.6(10) . . . . ?
N1 C4 C5 C29 -44.1(11) . . . . ?
N1 C4 C5 C30 -162.3(8) . . . . ?
N2 C6 C7 S5 -175.8(7) . . . . ?
N2 C6 C7 C8 0.2(9) . . . . ?
N2 C9 C10 C11 82.1(10) . . . . ?
N2 C9 C10 C39 -40.7(10) . . . . ?
N2 C9 C10 C40 -158.2(8) . . . . ?
N3 C11 C12 S9 -178.6(8) . . . . ?
N3 C11 C12 C13 0.2(10) . . . . ?
N3 C14 C15 C16 65.1(11) . . . . ?
N3 C14 C15 C49 -55.9(11) . . . . ?
N3 C14 C15 C50 -174.0(8) . . . . ?
N4 C16 C17 S13 -178.3(7) . . . . ?
N4 C16 C17 C18 -1.5(9) . . . . ?
N4 C19 C20 C1 85.8(10) . . . . ?
N4 C19 C20 C59 -34.6(11) . . . . ?
N4 C19 C20 C60 -153.8(8) . . . . ?
C1 N1 C4 C3 -0.8(9) . . . . ?
C1 N1 C4 C5 -179.7(7) . . . . ?
C1 C2 C3 S2 179.0(6) . . . . ?
C1 C2 C3 C4 -1.6(10) . . . . ?
C2 S1 C21 S2 -25.1(6) . . . . ?
C2 S1 C21 C22 155.6(8) . . . . ?
C2 C1 C20 C19 106.1(11) . . . . ?
C2 C1 C20 C59 -132.8(10) . . . . ?
C2 C1 C20 C60 -15.1(13) . . . . ?
C2 C3 C4 N1 1.4(9) . . . . ?
C2 C3 C4 C5 -179.9(9) . . . . ?
C3 S2 C21 S1 25.2(6) . . . . ?
C3 S2 C21 C22 -155.4(8) . . . . ?
C3 C4 C5 C6 -101.0(11) . . . . ?
C3 C4 C5 C29 137.4(9) . . . . ?
C3 C4 C5 C30 19.1(13) . . . . ?
C4 N1 C1 C2 -0.2(9) . . . . ?
C4 N1 C1 C20 -179.2(7) . . . . ?
C4 C5 C6 N2 -77.9(10) . . . . ?
C4 C5 C6 C7 97.2(11) . . . . ?
C5 C6 C7 S5 8.5(15) . . . . ?
C5 C6 C7 C8 -175.5(8) . . . . ?
C6 N2 C9 C8 -0.7(9) . . . . ?
C6 N2 C9 C10 174.6(7) . . . . ?
C6 C7 C8 S6 -178.1(6) . . . . ?
C6 C7 C8 C9 -0.7(10) . . . . ?
C7 S5 C31 S6 -23.8(6) . . . . ?
C7 S5 C31 C32 157.4(8) . . . . ?
C7 C8 C9 N2 0.8(9) . . . . ?
C7 C8 C9 C10 -173.8(8) . . . . ?
C8 S6 C31 S5 23.5(6) . . . . ?
C8 S6 C31 C32 -157.8(8) . . . . ?
C8 C9 C10 C11 -104.0(11) . . . . ?
C8 C9 C10 C39 133.2(10) . . . . ?
C8 C9 C10 C40 15.7(13) . . . . ?
C9 N2 C6 C5 176.5(7) . . . . ?
C9 N2 C6 C7 0.3(9) . . . . ?
C9 C10 C11 N3 -66.3(11) . . . . ?
C9 C10 C11 C12 118.9(11) . . . . ?
C10 C11 C12 S9 -3.2(18) . . . . ?
C10 C11 C12 C13 175.6(9) . . . . ?
C11 N3 C14 C13 -1.6(10) . . . . ?
C11 N3 C14 C15 179.2(8) . . . . ?
C11 C12 C13 S10 179.5(7) . . . . ?
C11 C12 C13 C14 -1.2(11) . . . . ?
C12 S9 C41 S10 14.5(7) . . . . ?
C12 S9 C41 C42 -170.7(9) . . . . ?
C12 C13 C14 N3 1.7(10) . . . . ?
C12 C13 C14 C15 -179.2(9) . . . . ?
C13 S10 C41 S9 -15.1(7) . . . . ?
C13 S10 C41 C42 170.2(10) . . . . ?
C13 C14 C15 C16 -113.9(11) . . . . ?
C13 C14 C15 C49 125.1(11) . . . . ?
C13 C14 C15 C50 7.0(14) . . . . ?
C14 N3 C11 C10 -175.2(8) . . . . ?
C14 N3 C11 C12 0.9(10) . . . . ?
C14 C15 C16 N4 -92.3(10) . . . . ?
C14 C15 C16 C17 87.6(11) . . . . ?
C15 C16 C17 S13 1.8(16) . . . . ?
C15 C16 C17 C18 178.6(9) . . . . ?
C16 N4 C19 C18 1.3(9) . . . . ?
C16 N4 C19 C20 -175.1(7) . . . . ?
C16 C17 C18 S14 -176.2(6) . . . . ?
C16 C17 C18 C19 2.4(10) . . . . ?
C17 S13 C51 S14 -20.2(5) . . . . ?
C17 S13 C51 C52 165.1(8) . . . . ?
C17 C18 C19 N4 -2.2(9) . . . . ?
C17 C18 C19 C20 173.7(8) . . . . ?
C18 S14 C51 S13 20.8(5) . . . . ?
C18 S14 C51 C52 -164.7(8) . . . . ?
C18 C19 C20 C1 -89.6(11) . . . . ?
C18 C19 C20 C59 150.0(9) . . . . ?
C18 C19 C20 C60 30.8(13) . . . . ?
C19 N4 C16 C15 -180.0(8) . . . . ?
C19 N4 C16 C17 0.1(9) . . . . ?
C20 C1 C2 S1 -1.9(16) . . . . ?
C20 C1 C2 C3 180.0(8) . . . . ?
C21 S1 C2 C1 -163.6(10) . . . . ?
C21 S1 C2 C3 14.5(7) . . . . ?
C21 S2 C3 C2 -15.0(7) . . . . ?
C21 S2 C3 C4 165.7(9) . . . . ?
C22 S3 C23 C24 176.9(8) . . . . ?
C22 S3 C23 C28 -5.0(8) . . . . ?
C22 S4 C28 C23 7.4(8) . . . . ?
C22 S4 C28 C27 -174.5(8) . . . . ?
C23 S3 C22 S4 10.2(6) . . . . ?
C23 S3 C22 C21 -168.2(8) . . . . ?
C23 C24 C25 C26 2.4(15) . . . . ?
C24 C23 C28 S4 176.5(7) . . . . ?
C24 C23 C28 C27 -1.6(14) . . . . ?
C24 C25 C26 C27 -0.1(16) . . . . ?
C25 C26 C27 C28 -3.1(15) . . . . ?
C26 C27 C28 S4 -174.0(8) . . . . ?
C26 C27 C28 C23 4.0(15) . . . . ?
C28 S4 C22 S3 -11.0(6) . . . . ?
C28 S4 C22 C21 167.4(8) . . . . ?
C28 C23 C24 C25 -1.5(14) . . . . ?
C29 C5 C6 N2 43.5(10) . . . . ?
C29 C5 C6 C7 -141.4(9) . . . . ?
C30 C5 C6 N2 162.0(7) . . . . ?
C30 C5 C6 C7 -22.9(13) . . . . ?
C31 S5 C7 C6 -169.5(9) . . . . ?
C31 S5 C7 C8 14.8(7) . . . . ?
C31 S6 C8 C7 -13.1(7) . . . . ?
C31 S6 C8 C9 170.4(9) . . . . ?
C32 S7 C33 C34 176.3(8) . . . . ?
C32 S7 C33 C38 -5.4(8) . . . . ?
C32 S8 C38 C33 0.6(8) . . . . ?
C32 S8 C38 C37 -178.8(8) . . . . ?
C33 S7 C32 S8 5.8(6) . . . . ?
C33 S7 C32 C31 -173.1(8) . . . . ?
C33 C34 C35 C36 0.2(15) . . . . ?
C34 C33 C38 S8 -178.4(7) . . . . ?
C34 C33 C38 C37 1.1(15) . . . . ?
C34 C35 C36 C37 -1.3(16) . . . . ?
C35 C36 C37 C38 2.3(15) . . . . ?
C36 C37 C38 S8 177.2(7) . . . . ?
C36 C37 C38 C33 -2.2(14) . . . . ?
C38 S8 C32 S7 -4.4(6) . . . . ?
C38 S8 C32 C31 174.5(8) . . . . ?
C38 C33 C34 C35 -0.1(14) . . . . ?
C39 C10 C11 N3 56.0(11) . . . . ?
C39 C10 C11 C12 -118.8(11) . . . . ?
C40 C10 C11 N3 173.7(8) . . . . ?
C40 C10 C11 C12 -1.1(14) . . . . ?
C41 S9 C12 C11 171.1(11) . . . . ?
C41 S9 C12 C13 -7.7(8) . . . . ?
C41 S10 C13 C12 9.8(8) . . . . ?
C41 S10 C13 C14 -169.2(10) . . . . ?
C42 S11 C43 C44 174.0(9) . . . . ?
C42 S11 C43 C48 -5.2(9) . . . . ?
C42 S12 C48 C43 6.1(9) . . . . ?
C42 S12 C48 C47 -174.9(9) . . . . ?
C43 S11 C42 S12 9.3(7) . . . . ?
C43 S11 C42 C41 -174.2(10) . . . . ?
C43 C44 C45 C46 1.7(16) . . . . ?
C44 C43 C48 S12 -180.0(8) . . . . ?
C44 C43 C48 C47 1.0(15) . . . . ?
C44 C45 C46 C47 -0.3(17) . . . . ?
C45 C46 C47 C48 -0.8(16) . . . . ?
C46 C47 C48 S12 -178.5(8) . . . . ?
C46 C47 C48 C43 0.5(15) . . . . ?
C48 S12 C42 S11 -9.6(7) . . . . ?
C48 S12 C42 C41 173.7(9) . . . . ?
C48 C43 C44 C45 -2.0(15) . . . . ?
C49 C15 C16 N4 27.8(11) . . . . ?
C49 C15 C16 C17 -152.3(9) . . . . ?
C50 C15 C16 N4 146.5(8) . . . . ?
C50 C15 C16 C17 -33.6(13) . . . . ?
C51 S13 C17 C16 -172.4(9) . . . . ?
C51 S13 C17 C18 11.0(7) . . . . ?
C51 S14 C18 C17 -12.8(7) . . . . ?
C51 S14 C18 C19 169.1(10) . . . . ?
C52 S15 C53 C54 171.4(8) . . . . ?
C52 S15 C53 C58 -7.8(8) . . . . ?
C52 S16 C58 C53 8.6(8) . . . . ?
C52 S16 C58 C57 -171.2(9) . . . . ?
C53 S15 C52 S16 13.5(6) . . . . ?
C53 S15 C52 C51 -167.8(8) . . . . ?
C53 C54 C55 C56 -2.3(16) . . . . ?
C54 C53 C58 S16 -179.8(7) . . . . ?
C54 C53 C58 C57 0.0(15) . . . . ?
C54 C55 C56 C57 3.2(18) . . . . ?
C55 C56 C57 C58 -2.3(17) . . . . ?
C56 C57 C58 S16 -179.5(8) . . . . ?
C56 C57 C58 C53 0.7(15) . . . . ?
C58 S16 C52 S15 -13.8(6) . . . . ?
C58 S16 C52 C51 167.5(8) . . . . ?
C58 C53 C54 C55 0.7(15) . . . . ?
O1 C61 C62 C63 177.8(8) . . . . ?
O1 C61 C66 C65 -176.2(8) . . . . ?
O1 C61 C66 C67 3.7(13) . . . . ?
N5 C63 C64 C65 -178.2(9) . . . . ?
N5 C63 C64 C76 4.9(14) . . . . ?
N6 C71 C72 C73 175.8(10) . . . . ?
C61 O1 C73 C68 -4.7(12) . . . . ?
C61 O1 C73 C72 177.4(8) . . . . ?
C61 C62 C63 N5 179.1(9) . . . . ?
C61 C62 C63 C64 -1.3(14) . . . . ?
C61 C66 C67 C68 -2.4(14) . . . . ?
C61 C66 C67 C80 178.5(9) . . . . ?
C62 C61 C66 C65 2.7(14) . . . . ?
C62 C61 C66 C67 -177.4(10) . . . . ?
C62 C63 C64 C65 2.1(14) . . . . ?
C62 C63 C64 C76 -174.7(9) . . . . ?
C63 N5 C74 C75 173.6(9) . . . . ?
C63 C64 C65 C66 -0.5(14) . . . . ?
C64 C65 C66 C61 -1.7(14) . . . . ?
C64 C65 C66 C67 178.3(9) . . . . ?
C65 C66 C67 C68 177.5(9) . . . . ?
C65 C66 C67 C80 -1.6(15) . . . . ?
C66 C61 C62 C63 -1.2(15) . . . . ?
C66 C67 C68 C69 177.1(10) . . . . ?
C66 C67 C68 C73 -2.4(15) . . . . ?
C66 C67 C80 C81 -86.4(13) . . . . ?
C66 C67 C80 C85 90.0(12) . . . . ?
C67 C68 C69 C70 178.2(12) . . . . ?
C67 C68 C73 O1 6.0(14) . . . . ?
C67 C68 C73 C72 -176.3(9) . . . . ?
C67 C80 C81 C82 175.6(9) . . . . ?
C67 C80 C81 C86 -2.6(15) . . . . ?
C67 C80 C85 C84 -176.7(9) . . . . ?
C68 C67 C80 C81 94.5(13) . . . . ?
C68 C67 C80 C85 -89.1(12) . . . . ?
C68 C69 C70 C71 -4(2) . . . . ?
C68 C69 C70 C77 175.9(13) . . . . ?
C69 C68 C73 O1 -173.5(9) . . . . ?
C69 C68 C73 C72 4.2(15) . . . . ?
C69 C70 C71 N6 -173.9(11) . . . . ?
C69 C70 C71 C72 9.5(18) . . . . ?
C70 C71 C72 C73 -7.9(16) . . . . ?
C71 N6 C78 C79 -87.8(15) . . . . ?
C71 C72 C73 O1 178.7(9) . . . . ?
C71 C72 C73 C68 0.9(15) . . . . ?
C73 O1 C61 C62 -179.1(8) . . . . ?
C73 O1 C61 C66 -0.1(12) . . . . ?
C73 C68 C69 C70 -2.3(17) . . . . ?
C74 N5 C63 C62 -1.4(14) . . . . ?
C74 N5 C63 C64 178.9(9) . . . . ?
C76 C64 C65 C66 176.3(9) . . . . ?
C77 C70 C71 N6 5.8(19) . . . . ?
C77 C70 C71 C72 -170.8(13) . . . . ?
C78 N6 C71 C70 177.3(11) . . . . ?
C78 N6 C71 C72 -6.3(18) . . . . ?
C80 C67 C68 C69 -3.8(16) . . . . ?
C80 C67 C68 C73 176.7(9) . . . . ?
C80 C81 C82 C83 0.8(15) . . . . ?
C80 C81 C86 O2 159.7(9) . . . . ?
C80 C81 C86 O3 -21.5(18) . . . . ?
C81 C80 C85 C84 -0.1(15) . . . . ?
C81 C82 C83 C84 0.0(17) . . . . ?
C82 C81 C86 O2 -18.5(14) . . . . ?
C82 C81 C86 O3 160.3(12) . . . . ?
C82 C83 C84 C85 -0.8(17) . . . . ?
C83 C84 C85 C80 0.9(16) . . . . ?
C85 C80 C81 C82 -0.7(15) . . . . ?
C85 C80 C81 C86 -178.9(9) . . . . ?
C86 O2 C87 C88 172.5(11) . . . . ?
C86 C81 C82 C83 178.9(10) . . . . ?
C87 O2 C86 O3 0.8(17) . . . . ?
C87 O2 C86 C81 179.6(10) . . . . ?

loop_
_smtbx_masks_void_nr
_smtbx_masks_void_average_x
_smtbx_masks_void_average_y
_smtbx_masks_void_average_z
_smtbx_masks_void_volume
_smtbx_masks_void_count_electrons
_smtbx_masks_void_content
1 -0.095 0.547 0.292 34.2 1.8 ?
2 0.095 0.453 0.708 34.2 1.8 ?
3 0.500 -0.196 0.500 655.5 154.4 ?
